data_4105318
loop_
_publ_author_name
'Matthias Scheibitz'
'Haiyan Li'
'Jan Schnorr'
'Alejandro S\'anchez Perucha'
'Michael Bolte'
'Hans-Wolfram Lerner'
'Frieder J\"akle'
'Matthias Wagner'

_publ_section_title
;
 Ferrocenylhydridoborates: Synthesis, Structural Characterization, and
 Application to the Preparation of Ferrocenylborane Polymers
;
_journal_name_full 'Journal of the American Chemical Society'
_journal_page_first 16319
_journal_page_last 16329
_journal_paper_doi 10.1021/ja906575s
_journal_volume 131
_journal_year 2009
_chemical_formula_sum 'C26 H29 B Fe2'
_chemical_formula_weight 464.00
_chemical_name_systematic ?
_space_group_IT_number 14
_symmetry_cell_setting monoclinic
_symmetry_space_group_name_Hall '-P 2yn'
_symmetry_space_group_name_H-M 'P 1 21/n 1'
_atom_sites_solution_hydrogens geom
_atom_sites_solution_primary direct
_atom_sites_solution_secondary difmap
_audit_creation_method SHELXL-97
_cell_angle_alpha 90.00
_cell_angle_beta 90.120(14)
_cell_angle_gamma 90.00
_cell_formula_units_Z 4
_cell_length_a 7.4731(11)
_cell_length_b 29.742(5)
_cell_length_c 9.3452(18)
_cell_measurement_reflns_used 8198
_cell_measurement_temperature 173(2)
_cell_measurement_theta_max 25.3
_cell_measurement_theta_min 2.5
_cell_volume 2077.1(6)
_computing_cell_refinement 'X-Area (Stoe & Cie, 2001)'
_computing_data_collection 'X-Area (Stoe & Cie, 2001)'
_computing_data_reduction 'X-Area (Stoe & Cie, 2001)'
_computing_molecular_graphics 'XP in SHELXTL-Plus (Sheldrick, 1991)'
_computing_publication_material SHELXL97
_computing_structure_refinement 'SHELXL97 (Sheldrick, 1997) '
_computing_structure_solution 'SHELXS97 (Sheldrick, 1990) '
_diffrn_ambient_temperature 173(2)
_diffrn_measured_fraction_theta_full 0.964
_diffrn_measured_fraction_theta_max 0.958
_diffrn_measurement_device_type 'STOE IPDS II two-circle-diffractometer'
_diffrn_measurement_method \w
_diffrn_radiation_monochromator graphite
_diffrn_radiation_source 'fine-focus sealed tube'
_diffrn_radiation_type MoK\a
_diffrn_radiation_wavelength 0.71073
_diffrn_reflns_av_R_equivalents 0.0999
_diffrn_reflns_av_sigmaI/netI 0.1391
_diffrn_reflns_limit_h_max 8
_diffrn_reflns_limit_h_min -8
_diffrn_reflns_limit_k_max 35
_diffrn_reflns_limit_k_min -35
_diffrn_reflns_limit_l_max 11
_diffrn_reflns_limit_l_min -11
_diffrn_reflns_number 15557
_diffrn_reflns_theta_full 25.00
_diffrn_reflns_theta_max 25.40
_diffrn_reflns_theta_min 2.05
_diffrn_standards_decay_% 0
_diffrn_standards_interval_time 0
_diffrn_standards_number 0
_exptl_absorpt_coefficient_mu 1.407
_exptl_absorpt_correction_T_max 0.7472
_exptl_absorpt_correction_T_min 0.7026
_exptl_absorpt_correction_type multi-scan
_exptl_absorpt_process_details 'MULABS (Spek, 1990; Blessing, 1995)'
_exptl_crystal_colour red
_exptl_crystal_density_diffrn 1.484
_exptl_crystal_description block
_exptl_crystal_F_000 968
_exptl_crystal_size_max 0.27
_exptl_crystal_size_mid 0.25
_exptl_crystal_size_min 0.22
_refine_diff_density_max 0.975
_refine_diff_density_min -0.373
_refine_diff_density_rms 0.106
_refine_ls_extinction_method none
_refine_ls_goodness_of_fit_ref 0.811
_refine_ls_hydrogen_treatment mixed
_refine_ls_matrix_type full
_refine_ls_number_parameters 263
_refine_ls_number_reflns 3661
_refine_ls_number_restraints 56
_refine_ls_restrained_S_all 0.817
_refine_ls_R_factor_all 0.1359
_refine_ls_R_factor_gt 0.0652
_refine_ls_shift/su_max 0.000
_refine_ls_shift/su_mean 0.000
_refine_ls_structure_factor_coef Fsqd
_refine_ls_weighting_details 'calc w=1/[\s^2^(Fo^2^)+(0.0700P)^2^+0.0000P] where P=(Fo^2^+2Fc^2^)/3'
_refine_ls_weighting_scheme calc
_refine_ls_wR_factor_gt 0.1323
_refine_ls_wR_factor_ref 0.1544
_reflns_number_gt 1499
_reflns_number_total 3661
_reflns_threshold_expression I>2\s(I)
_cod_data_source_file ja906575s_si_006.cif
_cod_data_source_block wa332
_cod_database_code 4105318

loop_
_symmetry_equiv_pos_as_xyz
'x, y, z'
'-x+1/2, y+1/2, -z+1/2'
'-x, -y, -z'
'x-1/2, -y-1/2, z-1/2'

loop_
_atom_site_label
_atom_site_type_symbol
_atom_site_fract_x
_atom_site_fract_y
_atom_site_fract_z
_atom_site_U_iso_or_equiv
_atom_site_adp_type
_atom_site_occupancy
_atom_site_symmetry_multiplicity
_atom_site_calc_flag
_atom_site_refinement_flags
B1 B 0.2560(17) 0.1214(4) 0.5571(14) 0.050(3) Uani 1 1 d .
Fe1 Fe 0.38411(18) 0.10747(3) 0.2468(3) 0.0488(3) Uani 1 1 d .
Fe2 Fe 0.3691(2) 0.20642(3) 0.7432(3) 0.0542(4) Uani 1 1 d .
C11 C 0.207(4) 0.1359(6) 0.373(3) 0.123(10) Uani 1 1 d .
C12 C 0.122(2) 0.1131(5) 0.3022(13) 0.059(4) Uani 1 1 d .
H12 H 0.0402 0.0905 0.3312 0.071 Uiso 1 1 calc R
C13 C 0.176(3) 0.1294(7) 0.129(2) 0.133(12) Uani 1 1 d .
H13 H 0.1414 0.1180 0.0384 0.160 Uiso 1 1 calc R
C14 C 0.291(2) 0.1656(6) 0.1691(14) 0.060(4) Uani 1 1 d U
H14 H 0.3564 0.1840 0.1047 0.072 Uiso 1 1 calc R
C15 C 0.292(3) 0.1697(4) 0.3157(15) 0.077(6) Uani 1 1 d .
H15 H 0.3457 0.1936 0.3676 0.093 Uiso 1 1 calc R
C21 C 0.503(3) 0.0605(9) 0.359(2) 0.108(9) Uani 1 1 d D
H21 H 0.4604 0.0531 0.4517 0.129 Uiso 1 1 calc R
C22 C 0.4558(16) 0.0427(3) 0.236(3) 0.083(5) Uani 1 1 d D
H22 H 0.3730 0.0189 0.2211 0.100 Uiso 1 1 calc R
C23 C 0.554(3) 0.0663(7) 0.1276(16) 0.077(6) Uani 1 1 d D
H23 H 0.5585 0.0584 0.0292 0.092 Uiso 1 1 calc R
C24 C 0.631(3) 0.0988(6) 0.183(3) 0.108(8) Uani 1 1 d D
H24 H 0.6814 0.1235 0.1328 0.129 Uiso 1 1 calc R
C25 C 0.632(4) 0.0933(10) 0.321(4) 0.165(15) Uani 1 1 d D
H25 H 0.7075 0.1088 0.3859 0.198 Uiso 1 1 calc R
C31 C 0.398(2) 0.1454(5) 0.6855(14) 0.056(4) Uani 1 1 d DU
C32 C 0.559(2) 0.1723(5) 0.6182(18) 0.049(4) Uani 1 1 d D
H32 H 0.5946 0.1755 0.5212 0.059 Uiso 1 1 calc R
C33 C 0.6372(14) 0.1905(3) 0.746(2) 0.066(3) Uani 1 1 d D
H33 H 0.7363 0.2104 0.7538 0.080 Uiso 1 1 calc R
C34 C 0.533(2) 0.1723(6) 0.8572(18) 0.067(5) Uani 1 1 d D
H34 H 0.5529 0.1831 0.9515 0.081 Uiso 1 1 calc R
C35 C 0.415(2) 0.1423(4) 0.8388(15) 0.056(4) Uani 1 1 d DU
H35 H 0.3556 0.1234 0.9056 0.067 Uiso 1 1 calc R
C41 C 0.134(3) 0.2280(6) 0.6664(17) 0.065(5) Uani 1 1 d .
H41 H 0.0591 0.2096 0.6083 0.078 Uiso 1 1 calc R
C42 C 0.247(3) 0.2541(5) 0.6110(18) 0.068(5) Uani 1 1 d .
H42 H 0.2602 0.2601 0.5117 0.081 Uiso 1 1 calc R
C43 C 0.3457(16) 0.2722(4) 0.7190(11) 0.054(3) Uani 1 1 d .
H43 H 0.4475 0.2908 0.7053 0.065 Uiso 1 1 calc R
C44 C 0.276(3) 0.2594(8) 0.8574(17) 0.084(7) Uani 1 1 d .
H44 H 0.3148 0.2685 0.9497 0.101 Uiso 1 1 calc R
C45 C 0.120(3) 0.2267(5) 0.8170(15) 0.052(4) Uani 1 1 d U
H45 H 0.0398 0.2106 0.8766 0.063 Uiso 1 1 calc R
C51 C 0.1316(16) 0.0834(3) 0.6250(11) 0.058(3) Uani 1 1 d D
H51 H 0.0643 0.0692 0.5442 0.069 Uiso 1 1 calc R
C52 C 0.2135(16) 0.0462(3) 0.7099(13) 0.067(4) Uani 1 1 d D
H52A H 0.3170 0.0336 0.6576 0.081 Uiso 1 1 calc R
H52B H 0.2568 0.0579 0.8029 0.081 Uiso 1 1 calc R
C53 C 0.0827(15) 0.0117(3) 0.733(2) 0.071(4) Uani 1 1 d D
H53A H 0.1395 -0.0153 0.7757 0.085 Uiso 1 1 calc R
H53B H 0.0249 0.0031 0.6421 0.085 Uiso 1 1 calc R
C54 C -0.0666(19) 0.0331(4) 0.8449(14) 0.080(4) Uani 1 1 d D
H54A H -0.1537 0.0099 0.8751 0.096 Uiso 1 1 calc R
H54B H -0.0076 0.0457 0.9309 0.096 Uiso 1 1 calc R
C55 C -0.1570(15) 0.0694(3) 0.760(2) 0.079(4) Uani 1 1 d D
H55A H -0.1973 0.0576 0.6660 0.094 Uiso 1 1 calc R
H55B H -0.2623 0.0811 0.8118 0.094 Uiso 1 1 calc R
C56 C -0.0235(15) 0.1049(4) 0.740(5) 0.145(8) Uani 1 1 d D
H56A H 0.0329 0.1129 0.8323 0.173 Uiso 1 1 calc R
H56B H -0.0797 0.1322 0.6987 0.173 Uiso 1 1 calc R

loop_
_atom_site_aniso_label
_atom_site_aniso_U_11
_atom_site_aniso_U_22
_atom_site_aniso_U_33
_atom_site_aniso_U_23
_atom_site_aniso_U_13
_atom_site_aniso_U_12
B1 0.051(8) 0.039(6) 0.061(8) 0.004(5) 0.011(6) 0.006(5)
Fe1 0.0433(7) 0.0530(7) 0.0501(7) 0.0015(13) 0.0007(18) 0.0048(6)
Fe2 0.0375(7) 0.0468(7) 0.0784(9) -0.0026(15) -0.0081(17) 0.0015(6)
C11 0.19(3) 0.037(9) 0.141(17) -0.007(10) 0.075(17) -0.001(11)
C12 0.041(7) 0.066(8) 0.071(8) 0.011(6) -0.016(6) -0.011(7)
C13 0.110(18) 0.115(17) 0.175(19) -0.115(15) -0.122(16) 0.094(14)
C14 0.046(7) 0.093(9) 0.042(6) -0.005(6) 0.013(5) 0.000(6)
C15 0.146(17) 0.024(6) 0.062(8) -0.018(5) -0.034(8) 0.051(8)
C21 0.070(15) 0.17(2) 0.086(14) 0.040(14) 0.018(12) 0.049(15)
C22 0.048(7) 0.047(6) 0.154(15) -0.035(13) -0.029(13) 0.008(5)
C23 0.079(15) 0.104(15) 0.048(8) 0.008(9) 0.035(8) 0.039(11)
C24 0.057(14) 0.050(9) 0.22(2) 0.031(12) 0.057(17) -0.008(9)
C25 0.10(2) 0.17(3) 0.22(3) -0.11(2) -0.09(2) 0.107(19)
C31 0.023(6) 0.079(8) 0.067(6) 0.014(5) 0.006(5) -0.008(6)
C32 0.023(7) 0.035(7) 0.090(10) -0.006(6) 0.026(6) -0.002(5)
C33 0.035(6) 0.050(5) 0.115(9) 0.014(12) -0.029(13) 0.004(5)
C34 0.062(13) 0.078(12) 0.062(8) -0.002(8) 0.003(8) 0.000(9)
C35 0.063(8) 0.022(5) 0.083(7) 0.021(5) -0.013(6) 0.016(5)
C41 0.035(9) 0.069(10) 0.092(11) 0.000(9) -0.011(9) 0.017(9)
C42 0.075(12) 0.047(8) 0.081(10) 0.024(7) 0.022(8) 0.017(8)
C43 0.035(6) 0.078(6) 0.050(8) 0.006(6) -0.002(6) 0.000(5)
C44 0.052(11) 0.147(18) 0.053(8) -0.049(10) 0.001(7) 0.053(11)
C45 0.050(8) 0.060(7) 0.047(5) -0.001(5) -0.001(7) 0.005(7)
C51 0.041(6) 0.058(6) 0.074(7) 0.003(5) 0.003(6) -0.001(6)
C52 0.058(8) 0.066(7) 0.079(12) 0.007(6) 0.027(6) 0.019(6)
C53 0.077(8) 0.044(5) 0.092(10) -0.008(8) -0.034(12) 0.009(5)
C54 0.081(11) 0.074(8) 0.086(8) 0.012(7) 0.007(8) -0.005(7)
C55 0.059(7) 0.073(6) 0.103(10) 0.033(11) 0.029(13) 0.004(5)
C56 0.039(7) 0.064(7) 0.33(3) 0.00(3) 0.05(2) 0.019(6)

loop_
_atom_type_symbol
_atom_type_description
_atom_type_scat_dispersion_real
_atom_type_scat_dispersion_imag
_atom_type_scat_source
C C 0.0033 0.0016 'International Tables Vol C Tables 4.2.6.8 and 6.1.1.4'
H H 0.0000 0.0000 'International Tables Vol C Tables 4.2.6.8 and 6.1.1.4'
B B 0.0013 0.0007 'International Tables Vol C Tables 4.2.6.8 and 6.1.1.4'
Fe Fe 0.3463 0.8444 'International Tables Vol C Tables 4.2.6.8 and 6.1.1.4'

loop_
_geom_angle_atom_site_label_1
_geom_angle_atom_site_label_2
_geom_angle_atom_site_label_3
_geom_angle
C51 B1 C31 111.6(9)
C51 B1 C11 115.5(12)
C31 B1 C11 132.5(11)
C21 Fe1 C24 69.1(9)
C21 Fe1 C11 107.0(9)
C24 Fe1 C11 151.2(12)
C21 Fe1 C14 165.6(10)
C24 Fe1 C14 109.3(8)
C11 Fe1 C14 67.1(7)
C21 Fe1 C22 38.7(9)
C24 Fe1 C22 66.7(7)
C11 Fe1 C22 128.8(9)
C14 Fe1 C22 154.9(9)
C21 Fe1 C25 41.7(11)
C24 Fe1 C25 38.1(7)
C11 Fe1 C25 120.2(13)
C14 Fe1 C25 128.6(11)
C22 Fe1 C25 64.6(9)
C21 Fe1 C15 128.4(8)
C24 Fe1 C15 121.8(8)
C11 Fe1 C15 37.4(7)
C14 Fe1 C15 39.4(4)
C22 Fe1 C15 164.2(9)
C25 Fe1 C15 112.7(9)
C21 Fe1 C23 65.9(6)
C24 Fe1 C23 35.5(7)
C11 Fe1 C23 169.6(8)
C14 Fe1 C23 121.6(6)
C22 Fe1 C23 41.0(8)
C25 Fe1 C23 60.1(9)
C15 Fe1 C23 153.0(8)
C31 Fe2 C34 65.1(7)
C31 Fe2 C43 157.0(6)
C34 Fe2 C43 130.1(7)
C31 Fe2 C41 107.8(7)
C34 Fe2 C41 158.4(8)
C43 Fe2 C41 64.2(7)
C31 Fe2 C44 158.2(8)
C34 Fe2 C44 109.8(7)
C43 Fe2 C44 42.3(7)
C41 Fe2 C44 68.7(7)
C31 Fe2 C33 70.9(6)
C34 Fe2 C33 41.3(7)
C43 Fe2 C33 108.3(4)
C41 Fe2 C33 158.7(8)
C44 Fe2 C33 120.5(7)
C31 Fe2 C45 118.3(7)
C34 Fe2 C45 122.9(7)
C43 Fe2 C45 70.8(6)
C41 Fe2 C45 40.5(4)
C44 Fe2 C45 44.7(7)
C33 Fe2 C45 159.3(8)
C31 Fe2 C42 121.9(7)
C34 Fe2 C42 165.4(8)
C43 Fe2 C42 39.0(6)
C41 Fe2 C42 35.7(7)
C44 Fe2 C42 68.5(5)
C33 Fe2 C42 126.0(7)
C45 Fe2 C42 66.9(6)
C31 Fe2 C32 46.0(6)
C34 Fe2 C32 67.7(4)
C43 Fe2 C32 118.3(5)
C41 Fe2 C32 123.4(7)
C44 Fe2 C32 154.3(8)
C33 Fe2 C32 40.3(6)
C45 Fe2 C32 158.8(7)
C42 Fe2 C32 107.2(7)
C31 Fe2 C35 41.3(4)
C34 Fe2 C35 36.0(7)
C43 Fe2 C35 161.2(5)
C41 Fe2 C35 125.2(8)
C44 Fe2 C35 121.9(7)
C33 Fe2 C35 68.5(6)
C45 Fe2 C35 105.3(6)
C42 Fe2 C35 157.5(7)
C32 Fe2 C35 72.1(6)
C12 C11 C15 120(2)
C12 C11 B1 121.4(16)
C15 C11 B1 118(2)
C12 C11 Fe1 76.8(12)
C15 C11 Fe1 76.0(12)
B1 C11 Fe1 109.4(14)
C11 C12 C13 104.0(17)
C11 C12 H12 128.0
C13 C12 H12 128.0
C14 C13 C12 96.2(12)
C14 C13 H13 131.9
C12 C13 H13 131.9
C15 C14 C13 109(2)
C15 C14 Fe1 73.4(10)
C13 C14 Fe1 69.6(10)
C15 C14 H14 125.4
C13 C14 H14 125.4
Fe1 C14 H14 123.3
C11 C15 C14 109.9(19)
C11 C15 Fe1 66.6(10)
C14 C15 Fe1 67.3(10)
C11 C15 H15 125.1
C14 C15 H15 125.1
Fe1 C15 H15 133.0
C22 C21 C25 104(2)
C22 C21 Fe1 72.4(11)
C25 C21 Fe1 71.5(15)
C22 C21 H21 128.2
C25 C21 H21 128.2
Fe1 C21 H21 120.1
C21 C22 C23 106.6(14)
C21 C22 Fe1 68.8(11)
C23 C22 Fe1 72.7(9)
C21 C22 H22 126.7
C23 C22 H22 126.7
Fe1 C22 H22 123.4
C24 C23 C22 109.1(17)
C24 C23 Fe1 66.7(12)
C22 C23 Fe1 66.4(8)
C24 C23 H23 125.5
C22 C23 H23 125.5
Fe1 C23 H23 133.4
C23 C24 C25 108(2)
C23 C24 Fe1 77.9(13)
C25 C24 Fe1 73.5(19)
C23 C24 H24 125.8
C25 C24 H24 125.8
Fe1 C24 H24 115.0
C24 C25 C21 110(2)
C24 C25 Fe1 68.4(18)
C21 C25 Fe1 66.8(15)
C24 C25 H25 125.2
C21 C25 H25 125.2
Fe1 C25 H25 131.3
C35 C31 C32 111.4(16)
C35 C31 B1 134.8(16)
C32 C31 B1 113.3(11)
C35 C31 Fe2 77.9(9)
C32 C31 Fe2 73.6(8)
B1 C31 Fe2 120.7(9)
C33 C32 C31 99.7(12)
C33 C32 Fe2 68.2(8)
C31 C32 Fe2 60.4(8)
C33 C32 H32 130.1
C31 C32 H32 130.1
Fe2 C32 H32 132.1
C34 C33 C32 104.2(9)
C34 C33 Fe2 63.9(9)
C32 C33 Fe2 71.5(7)
C34 C33 H33 127.9
C32 C33 H33 127.9
Fe2 C33 H33 128.1
C35 C34 C33 123.8(15)
C35 C34 Fe2 81.5(10)
C33 C34 Fe2 74.9(9)
C35 C34 H34 118.1
C33 C34 H34 118.1
Fe2 C34 H34 115.7
C34 C35 C31 98.5(16)
C34 C35 Fe2 62.5(10)
C31 C35 Fe2 60.8(9)
C34 C35 H35 130.8
C31 C35 H35 130.8
Fe2 C35 H35 136.7
C42 C41 C45 118(2)
C42 C41 Fe2 75.9(13)
C45 C41 Fe2 72.4(15)
C42 C41 H41 120.8
C45 C41 H41 120.8
Fe2 C41 H41 122.3
C41 C42 C43 107.6(15)
C41 C42 Fe2 68.4(10)
C43 C42 Fe2 66.0(8)
C41 C42 H42 126.2
C43 C42 H42 126.2
Fe2 C42 H42 131.0
C42 C43 C44 111.2(11)
C42 C43 Fe2 75.0(8)
C44 C43 Fe2 70.7(10)
C42 C43 H43 124.4
C44 C43 H43 124.4
Fe2 C43 H43 121.4
C43 C44 C45 102.6(12)
C43 C44 Fe2 67.0(7)
C45 C44 Fe2 69.2(10)
C43 C44 H44 128.7
C45 C44 H44 128.7
Fe2 C44 H44 126.6
C41 C45 C44 100(2)
C41 C45 Fe2 67.1(15)
C44 C45 Fe2 66.0(10)
C41 C45 H45 130.1
C44 C45 H45 130.1
Fe2 C45 H45 128.1
C52 C51 B1 119.9(10)
C52 C51 C56 102.8(13)
B1 C51 C56 112.4(8)
C52 C51 H51 107.0
B1 C51 H51 107.0
C56 C51 H51 107.0
C53 C52 C51 109.4(11)
C53 C52 H52A 109.8
C51 C52 H52A 109.8
C53 C52 H52B 109.8
C51 C52 H52B 109.8
H52A C52 H52B 108.2
C52 C53 C54 106.5(10)
C52 C53 H53A 110.4
C54 C53 H53A 110.4
C52 C53 H53B 110.4
C54 C53 H53B 110.4
H53A C53 H53B 108.6
C55 C54 C53 104.2(12)
C55 C54 H54A 110.9
C53 C54 H54A 110.9
C55 C54 H54B 110.9
C53 C54 H54B 110.9
H54A C54 H54B 108.9
C56 C55 C54 106.3(15)
C56 C55 H55A 110.5
C54 C55 H55A 110.5
C56 C55 H55B 110.5
C54 C55 H55B 110.5
H55A C55 H55B 108.7
C55 C56 C51 105.8(15)
C55 C56 H56A 110.6
C51 C56 H56A 110.6
C55 C56 H56B 110.6
C51 C56 H56B 110.6
H56A C56 H56B 108.7

loop_
_geom_bond_atom_site_label_1
_geom_bond_atom_site_label_2
_geom_bond_distance
B1 C51 1.596(16)
B1 C31 1.754(19)
B1 C11 1.81(3)
Fe1 C21 1.96(2)
Fe1 C24 1.96(2)
Fe1 C11 1.96(2)
Fe1 C14 2.000(17)
Fe1 C22 2.002(10)
Fe1 C25 2.02(3)
Fe1 C15 2.078(12)
Fe1 C23 2.086(16)
Fe2 C31 1.906(15)
Fe2 C34 1.914(18)
Fe2 C43 1.977(11)
Fe2 C41 2.005(19)
Fe2 C44 2.027(16)
Fe2 C33 2.059(10)
Fe2 C45 2.07(2)
Fe2 C42 2.090(15)
Fe2 C32 2.103(15)
Fe2 C35 2.135(12)
C11 C12 1.14(3)
C11 C15 1.30(3)
C12 C13 1.74(3)
C12 H12 0.9500
C13 C14 1.42(3)
C13 H13 0.9500
C14 C15 1.375(12)
C14 H14 0.9500
C15 H15 0.9500
C21 C22 1.31(3)
C21 C25 1.42(4)
C21 H21 0.9500
C22 C23 1.43(3)
C22 H22 0.9500
C23 C24 1.24(3)
C23 H23 0.9500
C24 C25 1.30(2)
C24 H24 0.9500
C25 H25 0.9500
C31 C35 1.441(13)
C31 C32 1.58(2)
C32 C33 1.43(2)
C32 H32 0.9500
C33 C34 1.41(2)
C33 H33 0.9500
C34 C35 1.27(2)
C34 H34 0.9500
C35 H35 0.9500
C41 C42 1.26(2)
C41 C45 1.412(14)
C41 H41 0.9500
C42 C43 1.36(2)
C42 H42 0.9500
C43 C44 1.45(2)
C43 H43 0.9500
C44 C45 1.56(3)
C44 H44 0.9500
C45 H45 0.9500
C51 C52 1.493(14)
C51 C56 1.71(3)
C51 H51 1.0000
C52 C53 1.434(15)
C52 H52A 0.9900
C52 H52B 0.9900
C53 C54 1.654(19)
C53 H53A 0.9900
C53 H53B 0.9900
C54 C55 1.502(18)
C54 H54A 0.9900
C54 H54B 0.9900
C55 C56 1.466(14)
C55 H55A 0.9900
C55 H55B 0.9900
C56 H56A 0.9900
C56 H56B 0.9900

loop_
_geom_torsion_atom_site_label_1
_geom_torsion_atom_site_label_2
_geom_torsion_atom_site_label_3
_geom_torsion_atom_site_label_4
_geom_torsion
C51 B1 C11 C12 -16(3)
C31 B1 C11 C12 172.2(19)
C51 B1 C11 C15 173.3(15)
C31 B1 C11 C15 2(3)
C51 B1 C11 Fe1 -102.5(13)
C31 B1 C11 Fe1 86.0(15)
C21 Fe1 C11 C12 -102.6(17)
C24 Fe1 C11 C12 -179.9(16)
C14 Fe1 C11 C12 91.4(16)
C22 Fe1 C11 C12 -65.8(19)
C25 Fe1 C11 C12 -146.1(17)
C15 Fe1 C11 C12 125(2)
C23 Fe1 C11 C12 -57(7)
C21 Fe1 C11 C15 132.0(15)
C24 Fe1 C11 C15 55(3)
C14 Fe1 C11 C15 -34.0(13)
C22 Fe1 C11 C15 168.8(11)
C25 Fe1 C11 C15 88.5(19)
C23 Fe1 C11 C15 178(5)
C21 Fe1 C11 B1 16.4(17)
C24 Fe1 C11 B1 -61(2)
C14 Fe1 C11 B1 -149.6(15)
C22 Fe1 C11 B1 53.2(18)
C25 Fe1 C11 B1 -27.1(18)
C15 Fe1 C11 B1 -116(2)
C23 Fe1 C11 B1 62(7)
C15 C11 C12 C13 10(3)
B1 C11 C12 C13 -159.9(17)
Fe1 C11 C12 C13 -55.0(10)
C11 C12 C13 C14 -4.1(18)
C12 C13 C14 C15 -2.6(18)
C12 C13 C14 Fe1 60.5(9)
C21 Fe1 C14 C15 -36(4)
C24 Fe1 C14 C15 -116.9(16)
C11 Fe1 C14 C15 32.4(15)
C22 Fe1 C14 C15 166.9(13)
C25 Fe1 C14 C15 -78.8(19)
C23 Fe1 C14 C15 -154.0(14)
C21 Fe1 C14 C13 -154(3)
C24 Fe1 C14 C13 124.6(16)
C11 Fe1 C14 C13 -86.1(12)
C22 Fe1 C14 C13 48(2)
C25 Fe1 C14 C13 162.7(18)
C15 Fe1 C14 C13 -118(2)
C23 Fe1 C14 C13 87.5(15)
C12 C11 C15 C14 -13(3)
B1 C11 C15 C14 157.6(15)
Fe1 C11 C15 C14 52.8(17)
C12 C11 C15 Fe1 -66(2)
B1 C11 C15 Fe1 104.8(18)
C13 C14 C15 C11 8(3)
Fe1 C14 C15 C11 -52.4(17)
C13 C14 C15 Fe1 60.7(13)
C21 Fe1 C15 C11 -65.0(19)
C24 Fe1 C15 C11 -152.4(19)
C14 Fe1 C15 C11 126(2)
C22 Fe1 C15 C11 -34(3)
C25 Fe1 C15 C11 -111(2)
C23 Fe1 C15 C11 -179(2)
C21 Fe1 C15 C14 169.3(14)
C24 Fe1 C15 C14 81.9(17)
C11 Fe1 C15 C14 -126(2)
C22 Fe1 C15 C14 -159.4(17)
C25 Fe1 C15 C14 123.7(18)
C23 Fe1 C15 C14 55(2)
C24 Fe1 C21 C22 -78.5(13)
C11 Fe1 C21 C22 131.7(13)
C14 Fe1 C21 C22 -165(3)
C25 Fe1 C21 C22 -111.6(19)
C15 Fe1 C21 C22 166.9(12)
C23 Fe1 C21 C22 -40.1(11)
C24 Fe1 C21 C25 33.1(12)
C11 Fe1 C21 C25 -116.7(17)
C14 Fe1 C21 C25 -53(4)
C22 Fe1 C21 C25 111.6(19)
C15 Fe1 C21 C25 -81.5(17)
C23 Fe1 C21 C25 71.5(15)
C25 C21 C22 C23 -2(2)
Fe1 C21 C22 C23 63.4(10)
C25 C21 C22 Fe1 -65.1(16)
C24 Fe1 C22 C21 85.1(14)
C11 Fe1 C22 C21 -66.3(17)
C14 Fe1 C22 C21 171.1(16)
C25 Fe1 C22 C21 43.2(14)
C15 Fe1 C22 C21 -41(3)
C23 Fe1 C22 C21 116.1(14)
C21 Fe1 C22 C23 -116.1(14)
C24 Fe1 C22 C23 -31.0(12)
C11 Fe1 C22 C23 177.6(15)
C14 Fe1 C22 C23 55.0(17)
C25 Fe1 C22 C23 -72.9(14)
C15 Fe1 C22 C23 -157(2)
C21 C22 C23 C24 -8(2)
Fe1 C22 C23 C24 52.5(16)
C21 C22 C23 Fe1 -60.9(12)
C21 Fe1 C23 C24 -87.3(16)
C11 Fe1 C23 C24 -136(6)
C14 Fe1 C23 C24 78.7(16)
C22 Fe1 C23 C24 -125.3(18)
C25 Fe1 C23 C24 -40.6(15)
C15 Fe1 C23 C24 41(2)
C21 Fe1 C23 C22 38.0(11)
C24 Fe1 C23 C22 125.3(18)
C11 Fe1 C23 C22 -10(6)
C14 Fe1 C23 C22 -156.0(10)
C25 Fe1 C23 C22 84.7(15)
C15 Fe1 C23 C22 166.3(14)
C22 C23 C24 C25 16(3)
Fe1 C23 C24 C25 68(2)
C22 C23 C24 Fe1 -52.3(14)
C21 Fe1 C24 C23 77.5(13)
C11 Fe1 C24 C23 164.8(16)
C14 Fe1 C24 C23 -117.8(13)
C22 Fe1 C24 C23 35.6(13)
C25 Fe1 C24 C23 114(2)
C15 Fe1 C24 C23 -159.5(11)
C21 Fe1 C24 C25 -36.2(17)
C11 Fe1 C24 C25 51(3)
C14 Fe1 C24 C25 128.6(17)
C22 Fe1 C24 C25 -78.0(19)
C15 Fe1 C24 C25 86.8(19)
C23 Fe1 C24 C25 -114(2)
C23 C24 C25 C21 -17(4)
Fe1 C24 C25 C21 54(2)
C23 C24 C25 Fe1 -70.8(19)
C22 C21 C25 C24 11(3)
Fe1 C21 C25 C24 -55(2)
C22 C21 C25 Fe1 65.8(13)
C21 Fe1 C25 C24 124(2)
C11 Fe1 C25 C24 -154.2(14)
C14 Fe1 C25 C24 -70.7(17)
C22 Fe1 C25 C24 84.0(17)
C15 Fe1 C25 C24 -113.1(15)
C23 Fe1 C25 C24 37.8(13)
C24 Fe1 C25 C21 -124(2)
C11 Fe1 C25 C21 81.6(16)
C14 Fe1 C25 C21 165.2(12)
C22 Fe1 C25 C21 -40.1(14)
C15 Fe1 C25 C21 122.8(14)
C23 Fe1 C25 C21 -86.4(14)
C51 B1 C31 C35 -8(2)
C11 B1 C31 C35 163.5(19)
C51 B1 C31 C32 163.3(11)
C11 B1 C31 C32 -25(2)
C51 B1 C31 Fe2 -112.5(10)
C11 B1 C31 Fe2 59.2(18)
C34 Fe2 C31 C35 34.6(12)
C43 Fe2 C31 C35 170.9(11)
C41 Fe2 C31 C35 -123.5(13)
C44 Fe2 C31 C35 -47(2)
C33 Fe2 C31 C35 78.9(13)
C45 Fe2 C31 C35 -80.8(14)
C42 Fe2 C31 C35 -159.9(12)
C32 Fe2 C31 C35 116.9(16)
C34 Fe2 C31 C32 -82.3(8)
C43 Fe2 C31 C32 54.0(19)
C41 Fe2 C31 C32 119.6(10)
C44 Fe2 C31 C32 -163.4(17)
C33 Fe2 C31 C32 -38.0(9)
C45 Fe2 C31 C32 162.3(9)
C42 Fe2 C31 C32 83.2(11)
C35 Fe2 C31 C32 -116.9(16)
C34 Fe2 C31 B1 169.9(13)
C43 Fe2 C31 B1 -54(2)
C41 Fe2 C31 B1 11.8(12)
C44 Fe2 C31 B1 88.8(19)
C33 Fe2 C31 B1 -145.8(12)
C45 Fe2 C31 B1 54.5(11)
C42 Fe2 C31 B1 -24.6(14)
C32 Fe2 C31 B1 -107.8(13)
C35 Fe2 C31 B1 135.3(19)
C35 C31 C32 C33 -11.5(17)
B1 C31 C32 C33 174.9(10)
Fe2 C31 C32 C33 58.0(8)
C35 C31 C32 Fe2 -69.5(13)
B1 C31 C32 Fe2 116.9(11)
C31 Fe2 C32 C33 -115.9(11)
C34 Fe2 C32 C33 -39.5(7)
C43 Fe2 C32 C33 85.2(9)
C41 Fe2 C32 C33 161.5(10)
C44 Fe2 C32 C33 50.0(18)
C45 Fe2 C32 C33 -163.8(15)
C42 Fe2 C32 C33 126.0(9)
C35 Fe2 C32 C33 -77.6(8)
C34 Fe2 C32 C31 76.4(10)
C43 Fe2 C32 C31 -158.9(8)
C41 Fe2 C32 C31 -82.6(11)
C44 Fe2 C32 C31 165.9(14)
C33 Fe2 C32 C31 115.9(11)
C45 Fe2 C32 C31 -48(2)
C42 Fe2 C32 C31 -118.1(9)
C35 Fe2 C32 C31 38.2(9)
C31 C32 C33 C34 3.1(10)
Fe2 C32 C33 C34 55.7(8)
C31 C32 C33 Fe2 -52.6(9)
C31 Fe2 C33 C34 -73.7(10)
C43 Fe2 C33 C34 130.6(10)
C41 Fe2 C33 C34 -163.7(17)
C44 Fe2 C33 C34 85.8(12)
C45 Fe2 C33 C34 46.5(17)
C42 Fe2 C33 C34 170.2(10)
C32 Fe2 C33 C34 -116.9(8)
C35 Fe2 C33 C34 -29.6(9)
C31 Fe2 C33 C32 43.2(8)
C34 Fe2 C33 C32 116.9(8)
C43 Fe2 C33 C32 -112.4(8)
C41 Fe2 C33 C32 -46.8(18)
C44 Fe2 C33 C32 -157.3(10)
C45 Fe2 C33 C32 163.4(15)
C42 Fe2 C33 C32 -72.9(9)
C35 Fe2 C33 C32 87.3(8)
C32 C33 C34 C35 7.8(18)
Fe2 C33 C34 C35 68.6(16)
C32 C33 C34 Fe2 -60.7(7)
C31 Fe2 C34 C35 -39.6(11)
C43 Fe2 C34 C35 161.1(9)
C41 Fe2 C34 C35 35(2)
C44 Fe2 C34 C35 117.4(12)
C33 Fe2 C34 C35 -128.6(15)
C45 Fe2 C34 C35 69.2(13)
C42 Fe2 C34 C35 -162(2)
C32 Fe2 C34 C35 -90.0(11)
C31 Fe2 C34 C33 88.9(10)
C43 Fe2 C34 C33 -70.3(11)
C41 Fe2 C34 C33 163.9(17)
C44 Fe2 C34 C33 -114.0(11)
C45 Fe2 C34 C33 -162.2(9)
C42 Fe2 C34 C33 -33(3)
C32 Fe2 C34 C33 38.6(7)
C35 Fe2 C34 C33 128.6(15)
C33 C34 C35 C31 -15(2)
Fe2 C34 C35 C31 50.7(13)
C33 C34 C35 Fe2 -65.3(15)
C32 C31 C35 C34 15(2)
B1 C31 C35 C34 -173.3(15)
Fe2 C31 C35 C34 -51.8(13)
C32 C31 C35 Fe2 66.8(11)
B1 C31 C35 Fe2 -122(2)
C31 Fe2 C35 C34 118.8(18)
C43 Fe2 C35 C34 -50(2)
C41 Fe2 C35 C34 -164.9(12)
C44 Fe2 C35 C34 -79.7(14)
C33 Fe2 C35 C34 33.7(11)
C45 Fe2 C35 C34 -125.5(12)
C42 Fe2 C35 C34 168.2(17)
C32 Fe2 C35 C34 76.4(10)
C34 Fe2 C35 C31 -118.8(18)
C43 Fe2 C35 C31 -168.9(13)
C41 Fe2 C35 C31 76.3(14)
C44 Fe2 C35 C31 161.5(11)
C33 Fe2 C35 C31 -85.1(13)
C45 Fe2 C35 C31 115.7(12)
C42 Fe2 C35 C31 49(2)
C32 Fe2 C35 C31 -42.4(12)
C31 Fe2 C41 C42 -120.4(11)
C34 Fe2 C41 C42 172.7(18)
C43 Fe2 C41 C42 36.3(10)
C44 Fe2 C41 C42 82.4(12)
C33 Fe2 C41 C42 -38(2)
C45 Fe2 C41 C42 127(2)
C32 Fe2 C41 C42 -71.9(13)
C35 Fe2 C41 C42 -162.7(10)
C31 Fe2 C41 C45 113.1(13)
C34 Fe2 C41 C45 46(3)
C43 Fe2 C41 C45 -90.2(13)
C44 Fe2 C41 C45 -44.1(13)
C33 Fe2 C41 C45 -164.1(11)
C42 Fe2 C41 C45 -127(2)
C32 Fe2 C41 C45 161.6(11)
C35 Fe2 C41 C45 70.8(15)
C45 C41 C42 C43 6(3)
Fe2 C41 C42 C43 -54.2(11)
C45 C41 C42 Fe2 60.6(19)
C31 Fe2 C42 C41 75.5(13)
C34 Fe2 C42 C41 -169(3)
C43 Fe2 C42 C41 -122.2(15)
C44 Fe2 C42 C41 -83.1(13)
C33 Fe2 C42 C41 164.1(11)
C45 Fe2 C42 C41 -34.5(12)
C32 Fe2 C42 C41 123.8(11)
C35 Fe2 C42 C41 39(2)
C31 Fe2 C42 C43 -162.4(8)
C34 Fe2 C42 C43 -47(3)
C41 Fe2 C42 C43 122.2(15)
C44 Fe2 C42 C43 39.1(9)
C33 Fe2 C42 C43 -73.7(11)
C45 Fe2 C42 C43 87.6(9)
C32 Fe2 C42 C43 -114.0(9)
C35 Fe2 C42 C43 161.5(14)
C41 C42 C43 C44 -6.2(16)
Fe2 C42 C43 C44 -61.9(10)
C41 C42 C43 Fe2 55.7(13)
C31 Fe2 C43 C42 41.0(19)
C34 Fe2 C43 C42 166.0(11)
C41 Fe2 C43 C42 -33.3(9)
C44 Fe2 C43 C42 -119.4(10)
C33 Fe2 C43 C42 125.2(12)
C45 Fe2 C43 C42 -76.7(9)
C32 Fe2 C43 C42 82.4(11)
C35 Fe2 C43 C42 -157.8(18)
C31 Fe2 C43 C44 160.4(16)
C34 Fe2 C43 C44 -74.6(12)
C41 Fe2 C43 C44 86.1(10)
C33 Fe2 C43 C44 -115.5(11)
C45 Fe2 C43 C44 42.7(9)
C42 Fe2 C43 C44 119.4(10)
C32 Fe2 C43 C44 -158.2(10)
C35 Fe2 C43 C44 -38(2)
C42 C43 C44 C45 3.8(14)
Fe2 C43 C44 C45 -60.7(11)
C42 C43 C44 Fe2 64.5(9)
C31 Fe2 C44 C43 -159.3(15)
C34 Fe2 C44 C43 128.4(9)
C41 Fe2 C44 C43 -74.6(9)
C33 Fe2 C44 C43 84.0(10)
C45 Fe2 C44 C43 -114.5(12)
C42 Fe2 C44 C43 -36.1(8)
C32 Fe2 C44 C43 48.9(19)
C35 Fe2 C44 C43 166.3(8)
C31 Fe2 C44 C45 -45(2)
C34 Fe2 C44 C45 -117.1(10)
C43 Fe2 C44 C45 114.5(12)
C41 Fe2 C44 C45 39.9(9)
C33 Fe2 C44 C45 -161.5(8)
C42 Fe2 C44 C45 78.4(10)
C32 Fe2 C44 C45 163.4(14)
C35 Fe2 C44 C45 -79.2(10)
C42 C41 C45 C44 -4(3)
Fe2 C41 C45 C44 58.7(12)
C42 C41 C45 Fe2 -62.4(18)
C43 C44 C45 C41 -0.3(19)
Fe2 C44 C45 C41 -59.4(14)
C43 C44 C45 Fe2 59.1(9)
C31 Fe2 C45 C41 -84.4(14)
C34 Fe2 C45 C41 -161.6(12)
C43 Fe2 C45 C41 72.4(13)
C44 Fe2 C45 C41 112.9(17)
C33 Fe2 C45 C41 163.7(10)
C42 Fe2 C45 C41 30.7(13)
C32 Fe2 C45 C41 -47(2)
C35 Fe2 C45 C41 -126.9(13)
C31 Fe2 C45 C44 162.7(9)
C34 Fe2 C45 C44 85.5(12)
C43 Fe2 C45 C44 -40.5(9)
C41 Fe2 C45 C44 -112.9(17)
C33 Fe2 C45 C44 50.8(18)
C42 Fe2 C45 C44 -82.2(9)
C32 Fe2 C45 C44 -160.0(16)
C35 Fe2 C45 C44 120.2(10)
C31 B1 C51 C52 -52.2(13)
C11 B1 C51 C52 134.5(12)
C31 B1 C51 C56 68.7(17)
C11 B1 C51 C56 -104.5(17)
B1 C51 C52 C53 -167.9(11)
C56 C51 C52 C53 66.5(14)
C51 C52 C53 C54 -69.3(15)
C52 C53 C54 C55 67.3(15)
C53 C54 C55 C56 -69(2)
C54 C55 C56 C51 70(2)
C52 C51 C56 C55 -66(2)
B1 C51 C56 C55 163.9(17)
